data_1540382
loop_
_publ_author_name
'Eisenhart, Reed J.'
'Clouston, Laura J.'
'Lu, Connie C.'

_publ_section_title
;
 Configuring Bonds between First-Row Transition Metals.
;
_journal_issue 11
_journal_name_full 'Accounts of chemical research'
_journal_page_first 2885
_journal_page_last 2894
_journal_paper_doi 10.1021/acs.accounts.5b00336
_journal_volume 48
_journal_year 2015
_chemical_formula_moiety 'C39 H60 N4 P3 Fe Ti, 0.5(C4 H8 O)'
_chemical_formula_sum 'C41 H64 Fe N4 O0.5 P3 Ti'
_chemical_formula_weight 817.62
_chemical_name_common L1TiFe
_chemical_name_systematic
; 
 ? 
;
_space_group_IT_number 2
_symmetry_cell_setting triclinic
_symmetry_space_group_name_Hall '-P 1'
_symmetry_space_group_name_H-M 'P -1'
_atom_sites_solution_hydrogens geom
_atom_sites_solution_primary direct
_atom_sites_solution_secondary difmap
_audit_creation_method SHELXL-97
_cell_angle_alpha 113.0340(14)
_cell_angle_beta 95.5470(14)
_cell_angle_gamma 101.1830(15)
_cell_formula_units_Z 4
_cell_length_a 12.3500(4)
_cell_length_b 19.4587(6)
_cell_length_c 19.7453(6)
_cell_measurement_reflns_used 9177
_cell_measurement_temperature 123(2)
_cell_measurement_theta_max 74.57
_cell_measurement_theta_min 2.48
_cell_volume 4204.9(2)
_computing_cell_refinement 'SAINT, Bruker'
_computing_data_collection 'APEX II, Bruker'
_computing_data_reduction 'SAINT, Bruker'
_computing_molecular_graphics 'SHELXTL, Bruker'
_computing_structure_refinement 'SHELXL-97 (Sheldrick, 2008)'
_computing_structure_solution 'SHELXS-97 (Sheldrick, 2008)'
_diffrn_ambient_temperature 123(2)
_diffrn_measured_fraction_theta_full 0.983
_diffrn_measured_fraction_theta_max 0.983
_diffrn_measurement_device_type 'Bruker D8 Photon 100 CMOS'
_diffrn_measurement_method '\f and \w scans'
_diffrn_radiation_monochromator 'normal parabolic mirrors'
_diffrn_radiation_source 'micro-focus sealed tube'
_diffrn_radiation_type CuK\a
_diffrn_radiation_wavelength 1.54178
_diffrn_reflns_av_R_equivalents 0.0557
_diffrn_reflns_av_sigmaI/netI 0.0461
_diffrn_reflns_limit_h_max 15
_diffrn_reflns_limit_h_min -14
_diffrn_reflns_limit_k_max 23
_diffrn_reflns_limit_k_min -24
_diffrn_reflns_limit_l_max 24
_diffrn_reflns_limit_l_min -24
_diffrn_reflns_number 63960
_diffrn_reflns_theta_full 74.82
_diffrn_reflns_theta_max 74.82
_diffrn_reflns_theta_min 2.48
_exptl_absorpt_coefficient_mu 5.718
_exptl_absorpt_correction_T_max 0.8035
_exptl_absorpt_correction_T_min 0.4431
_exptl_absorpt_correction_type multi-scan
_exptl_absorpt_process_details 'SADABS, R. Blessing, 1995'
_exptl_crystal_colour red
_exptl_crystal_density_diffrn 1.292
_exptl_crystal_density_method 'not measured'
_exptl_crystal_description plate
_exptl_crystal_F_000 1740
_exptl_crystal_size_max 0.17
_exptl_crystal_size_mid 0.10
_exptl_crystal_size_min 0.04
_refine_diff_density_max 1.209
_refine_diff_density_min -0.801
_refine_diff_density_rms 0.080
_refine_ls_extinction_method none
_refine_ls_goodness_of_fit_ref 1.027
_refine_ls_hydrogen_treatment constr
_refine_ls_matrix_type full
_refine_ls_number_parameters 909
_refine_ls_number_reflns 17020
_refine_ls_number_restraints 0
_refine_ls_restrained_S_all 1.027
_refine_ls_R_factor_all 0.0724
_refine_ls_R_factor_gt 0.0523
_refine_ls_shift/su_max 0.001
_refine_ls_shift/su_mean 0.000
_refine_ls_structure_factor_coef Fsqd
_refine_ls_weighting_details 'calc w=1/[\s^2^(Fo^2^)+(0.0812P)^2^+3.3080P] where P=(Fo^2^+2Fc^2^)/3'
_refine_ls_weighting_scheme calc
_refine_ls_wR_factor_gt 0.1355
_refine_ls_wR_factor_ref 0.1483
_reflns_number_gt 13163
_reflns_number_total 17020
_reflns_threshold_expression >2sigma(I)
_cod_data_source_file ar5b00336_si_002.cif
_cod_data_source_block 14168z_L1TiFe
_cod_depositor_comments 'Adding full bibliography for 1540381--1540386.cif.'
_cod_original_sg_symbol_H-M P-1
_cod_original_formula_sum 'C41 H64 Fe N4 O0.50 P3 Ti'
_cod_database_code 1540382

loop_
_symmetry_equiv_pos_as_xyz
'x, y, z'
'-x, -y, -z'

loop_
_atom_site_label
_atom_site_type_symbol
_atom_site_fract_x
_atom_site_fract_y
_atom_site_fract_z
_atom_site_U_iso_or_equiv
_atom_site_adp_type
_atom_site_occupancy
_atom_site_symmetry_multiplicity
_atom_site_calc_flag
_atom_site_refinement_flags
Ti1 Ti 0.29748(4) 0.72289(3) 0.82784(3) 0.01961(11) Uani 1 1 d .
Fe1 Fe 0.45566(4) 0.71902(3) 0.80369(3) 0.02056(11) Uani 1 1 d .
P1 P 0.47807(6) 0.83558(4) 0.79951(4) 0.02439(16) Uani 1 1 d .
P2 P 0.51895(6) 0.72218(5) 0.91892(4) 0.02443(16) Uani 1 1 d .
P3 P 0.38182(6) 0.61280(5) 0.69280(4) 0.02522(16) Uani 1 1 d .
N1 N 0.2957(2) 0.83452(14) 0.86036(15) 0.0244(5) Uani 1 1 d .
N2 N 0.2987(2) 0.68794(15) 0.91110(15) 0.0253(5) Uani 1 1 d .
N3 N 0.1916(2) 0.64734(15) 0.73117(14) 0.0248(5) Uani 1 1 d .
N4 N 0.1188(2) 0.72530(15) 0.85719(14) 0.0232(5) Uani 1 1 d .
C1 C 0.1285(2) 0.80565(19) 0.90733(18) 0.0273(6) Uani 1 1 d .
C2 C 0.0533(3) 0.8275(2) 0.9544(2) 0.0349(7) Uani 1 1 d .
H2A H -0.0037 0.7891 0.9578 0.042 Uiso 1 1 calc R
C3 C 0.0607(3) 0.9057(2) 0.9972(2) 0.0395(8) Uani 1 1 d .
H3A H 0.0087 0.9208 1.0291 0.047 Uiso 1 1 calc R
C4 C 0.1447(3) 0.9600(2) 0.9919(2) 0.0404(8) Uani 1 1 d .
H4A H 0.1486 1.0132 1.0193 0.048 Uiso 1 1 calc R
C5 C 0.2245(3) 0.9392(2) 0.9474(2) 0.0337(7) Uani 1 1 d .
H5A H 0.2829 0.9782 0.9462 0.040 Uiso 1 1 calc R
C6 C 0.2190(2) 0.86116(18) 0.90449(17) 0.0256(6) Uani 1 1 d .
C7 C 0.3893(3) 0.89110(17) 0.85839(18) 0.0260(6) Uani 1 1 d .
H7A H 0.4327 0.9247 0.9096 0.031 Uiso 1 1 calc R
H7B H 0.3619 0.9238 0.8363 0.031 Uiso 1 1 calc R
C8 C 0.4422(3) 0.8506(2) 0.71312(19) 0.0326(7) Uani 1 1 d .
H8A H 0.4502 0.9071 0.7293 0.039 Uiso 1 1 calc R
C9 C 0.3188(3) 0.8097(2) 0.6763(2) 0.0414(8) Uani 1 1 d .
H9A H 0.2960 0.8265 0.6376 0.062 Uiso 1 1 calc R
H9B H 0.2716 0.8226 0.7143 0.062 Uiso 1 1 calc R
H9C H 0.3098 0.7537 0.6533 0.062 Uiso 1 1 calc R
C10 C 0.5197(3) 0.8267(2) 0.6567(2) 0.0407(8) Uani 1 1 d .
H10A H 0.4908 0.8307 0.6108 0.061 Uiso 1 1 calc R
H10B H 0.5224 0.7733 0.6449 0.061 Uiso 1 1 calc R
H10C H 0.5956 0.8608 0.6784 0.061 Uiso 1 1 calc R
C11 C 0.6215(3) 0.90048(19) 0.84334(19) 0.0306(7) Uani 1 1 d .
H11A H 0.6292 0.9140 0.8982 0.037 Uiso 1 1 calc R
C12 C 0.7117(3) 0.8572(2) 0.8171(2) 0.0391(8) Uani 1 1 d .
H12A H 0.7852 0.8884 0.8487 0.059 Uiso 1 1 calc R
H12B H 0.7142 0.8479 0.7649 0.059 Uiso 1 1 calc R
H12C H 0.6935 0.8078 0.8210 0.059 Uiso 1 1 calc R
C13 C 0.6439(3) 0.9774(2) 0.8364(2) 0.0419(8) Uani 1 1 d .
H13A H 0.7164 1.0106 0.8680 0.063 Uiso 1 1 calc R
H13B H 0.5840 1.0028 0.8527 0.063 Uiso 1 1 calc R
H13C H 0.6458 0.9679 0.7840 0.063 Uiso 1 1 calc R
C14 C 0.0990(3) 0.66986(18) 0.89064(17) 0.0271(6) Uani 1 1 d .
C15 C -0.0074(3) 0.6334(2) 0.89251(19) 0.0343(7) Uani 1 1 d .
H15A H -0.0708 0.6461 0.8737 0.041 Uiso 1 1 calc R
C16 C -0.0235(3) 0.5782(2) 0.9214(2) 0.0404(9) Uani 1 1 d .
H16A H -0.0971 0.5535 0.9227 0.048 Uiso 1 1 calc R
C17 C 0.0687(3) 0.5601(2) 0.9482(2) 0.0414(9) Uani 1 1 d .
H17A H 0.0584 0.5219 0.9674 0.050 Uiso 1 1 calc R
C18 C 0.1769(3) 0.5969(2) 0.94769(19) 0.0349(7) Uani 1 1 d .
H18A H 0.2396 0.5843 0.9675 0.042 Uiso 1 1 calc R
C19 C 0.1950(3) 0.65243(19) 0.91822(17) 0.0263(6) Uani 1 1 d .
C20 C 0.3968(2) 0.6734(2) 0.94508(19) 0.0288(7) Uani 1 1 d .
H20A H 0.3907 0.6173 0.9257 0.035 Uiso 1 1 calc R
H20B H 0.4041 0.6949 1.0003 0.035 Uiso 1 1 calc R
C21 C 0.5804(3) 0.80746(19) 1.00947(18) 0.0321(7) Uani 1 1 d .
H21A H 0.5871 0.7881 1.0494 0.038 Uiso 1 1 calc R
C22 C 0.5020(3) 0.8607(2) 1.0284(2) 0.0443(9) Uani 1 1 d .
H22A H 0.5283 0.9000 1.0801 0.067 Uiso 1 1 calc R
H22B H 0.4258 0.8305 1.0234 0.067 Uiso 1 1 calc R
H22C H 0.5011 0.8858 0.9940 0.067 Uiso 1 1 calc R
C23 C 0.6987(3) 0.8514(2) 1.0109(2) 0.0387(8) Uani 1 1 d .
H23A H 0.7252 0.8973 1.0586 0.058 Uiso 1 1 calc R
H23B H 0.6963 0.8672 0.9694 0.058 Uiso 1 1 calc R
H23C H 0.7501 0.8179 1.0055 0.058 Uiso 1 1 calc R
C24 C 0.6139(3) 0.6574(2) 0.9123(2) 0.0341(7) Uani 1 1 d .
H24A H 0.5656 0.6038 0.8829 0.041 Uiso 1 1 calc R
C25 C 0.6652(3) 0.6595(2) 0.9869(3) 0.0503(10) Uani 1 1 d .
H25A H 0.7063 0.6194 0.9774 0.075 Uiso 1 1 calc R
H25B H 0.6052 0.6504 1.0137 0.075 Uiso 1 1 calc R
H25C H 0.7171 0.7102 1.0173 0.075 Uiso 1 1 calc R
C26 C 0.7027(3) 0.6682(2) 0.8653(3) 0.0483(10) Uani 1 1 d .
H26A H 0.7411 0.6266 0.8539 0.073 Uiso 1 1 calc R
H26B H 0.7576 0.7180 0.8937 0.073 Uiso 1 1 calc R
H26C H 0.6658 0.6670 0.8185 0.073 Uiso 1 1 calc R
C27 C 0.0430(2) 0.69825(19) 0.78520(18) 0.0277(6) Uani 1 1 d .
C28 C -0.0610(3) 0.7133(2) 0.7790(2) 0.0363(8) Uani 1 1 d .
H28A H -0.0829 0.7469 0.8221 0.044 Uiso 1 1 calc R
C29 C -0.1348(3) 0.6794(2) 0.7096(2) 0.0414(9) Uani 1 1 d .
H29A H -0.2067 0.6895 0.7053 0.050 Uiso 1 1 calc R
C30 C -0.1013(3) 0.6309(3) 0.6472(2) 0.0423(9) Uani 1 1 d .
H30A H -0.1516 0.6065 0.6002 0.051 Uiso 1 1 calc R
C31 C 0.0049(3) 0.6176(2) 0.65283(19) 0.0334(7) Uani 1 1 d .
H31A H 0.0261 0.5841 0.6094 0.040 Uiso 1 1 calc R
C32 C 0.0817(2) 0.65273(19) 0.72141(18) 0.0275(6) Uani 1 1 d .
C33 C 0.2310(2) 0.60329(19) 0.66444(17) 0.0281(6) Uani 1 1 d .
H33A H 0.2198 0.6236 0.6262 0.034 Uiso 1 1 calc R
H33B H 0.1888 0.5484 0.6429 0.034 Uiso 1 1 calc R
C34 C 0.3746(3) 0.5148(2) 0.6891(2) 0.0342(7) Uani 1 1 d .
H34A H 0.3297 0.4763 0.6390 0.041 Uiso 1 1 calc R
C35 C 0.3117(3) 0.5044(2) 0.7490(2) 0.0410(8) Uani 1 1 d .
H35A H 0.2940 0.4499 0.7402 0.061 Uiso 1 1 calc R
H35B H 0.2419 0.5208 0.7464 0.061 Uiso 1 1 calc R
H35C H 0.3591 0.5357 0.7987 0.061 Uiso 1 1 calc R
C36 C 0.4894(3) 0.4970(2) 0.6975(2) 0.0423(9) Uani 1 1 d .
H36A H 0.4796 0.4469 0.7000 0.063 Uiso 1 1 calc R
H36B H 0.5384 0.5373 0.7435 0.063 Uiso 1 1 calc R
H36C H 0.5235 0.4954 0.6543 0.063 Uiso 1 1 calc R
C37 C 0.4337(3) 0.6107(2) 0.60671(18) 0.0316(7) Uani 1 1 d .
H37A H 0.4115 0.6537 0.5979 0.038 Uiso 1 1 calc R
C38 C 0.3795(3) 0.5377(2) 0.5352(2) 0.0431(9) Uani 1 1 d .
H38A H 0.4059 0.5439 0.4922 0.065 Uiso 1 1 calc R
H38B H 0.2975 0.5291 0.5278 0.065 Uiso 1 1 calc R
H38C H 0.4002 0.4934 0.5397 0.065 Uiso 1 1 calc R
C39 C 0.5624(3) 0.6307(2) 0.6189(2) 0.0370(8) Uani 1 1 d .
H39A H 0.5867 0.6378 0.5757 0.056 Uiso 1 1 calc R
H39B H 0.5894 0.5887 0.6244 0.056 Uiso 1 1 calc R
H39C H 0.5934 0.6785 0.6644 0.056 Uiso 1 1 calc R
Ti2 Ti 0.66828(5) 0.24227(3) 0.69521(3) 0.02689(13) Uani 1 1 d .
Fe2 Fe 0.82391(5) 0.23414(3) 0.67096(3) 0.03358(13) Uani 1 1 d .
P4 P 0.89489(7) 0.27729(6) 0.79515(5) 0.03380(19) Uani 1 1 d .
P5 P 0.82528(7) 0.32603(5) 0.62385(5) 0.03288(19) Uani 1 1 d .
P6 P 0.76535(9) 0.10372(6) 0.60956(5) 0.0410(2) Uani 1 1 d .
N5 N 0.7037(2) 0.31596(16) 0.80445(15) 0.0297(6) Uani 1 1 d .
N6 N 0.6103(2) 0.28854(17) 0.62796(15) 0.0311(6) Uani 1 1 d .
N7 N 0.5901(3) 0.13253(16) 0.67400(16) 0.0345(6) Uani 1 1 d .
N8 N 0.4907(2) 0.25174(16) 0.72178(15) 0.0286(6) Uani 1 1 d .
C40 C 0.5123(3) 0.32478(19) 0.78818(18) 0.0292(7) Uani 1 1 d .
C41 C 0.4314(3) 0.3638(2) 0.8095(2) 0.0352(7) Uani 1 1 d .
H41A H 0.3585 0.3445 0.7789 0.042 Uiso 1 1 calc R
C42 C 0.4539(3) 0.4315(2) 0.8753(2) 0.0377(8) Uani 1 1 d .
H42A H 0.3971 0.4579 0.8898 0.045 Uiso 1 1 calc R
C43 C 0.5599(3) 0.4591(2) 0.9187(2) 0.0370(8) Uani 1 1 d .
H43A H 0.5756 0.5043 0.9644 0.044 Uiso 1 1 calc R
C44 C 0.6444(3) 0.4224(2) 0.89732(19) 0.0335(7) Uani 1 1 d .
H44A H 0.7175 0.4436 0.9277 0.040 Uiso 1 1 calc R
C45 C 0.6236(3) 0.35433(19) 0.83142(18) 0.0280(6) Uani 1 1 d .
C46 C 0.8168(3) 0.3448(2) 0.84864(19) 0.0333(7) Uani 1 1 d .
H46A H 0.8165 0.3452 0.8989 0.040 Uiso 1 1 calc R
H46B H 0.8505 0.3978 0.8546 0.040 Uiso 1 1 calc R
C47 C 0.8996(4) 0.2223(3) 0.8537(2) 0.0500(10) Uani 1 1 d .
H47A H 0.9355 0.2608 0.9060 0.060 Uiso 1 1 calc R
C48 C 0.7815(5) 0.1829(3) 0.8568(3) 0.0726(16) Uani 1 1 d .
H48A H 0.7866 0.1617 0.8943 0.109 Uiso 1 1 calc R
H48B H 0.7461 0.1411 0.8076 0.109 Uiso 1 1 calc R
H48C H 0.7362 0.2207 0.8707 0.109 Uiso 1 1 calc R
C49 C 0.9733(6) 0.1653(3) 0.8290(3) 0.085(2) Uani 1 1 d .
H49A H 0.9703 0.1358 0.8595 0.127 Uiso 1 1 calc R
H49B H 1.0511 0.1938 0.8356 0.127 Uiso 1 1 calc R
H49C H 0.9455 0.1299 0.7761 0.127 Uiso 1 1 calc R
C50 C 1.0409(3) 0.3403(3) 0.8185(2) 0.0442(9) Uani 1 1 d .
H50A H 1.0319 0.3896 0.8167 0.053 Uiso 1 1 calc R
C51 C 1.1087(4) 0.3634(3) 0.8959(2) 0.0573(12) Uani 1 1 d .
H51A H 1.1764 0.4043 0.9054 0.086 Uiso 1 1 calc R
H51B H 1.1306 0.3185 0.8983 0.086 Uiso 1 1 calc R
H51C H 1.0631 0.3823 0.9338 0.086 Uiso 1 1 calc R
C52 C 1.1054(4) 0.3060(3) 0.7571(3) 0.0587(12) Uani 1 1 d .
H52A H 1.1751 0.3441 0.7642 0.088 Uiso 1 1 calc R
H52B H 1.0592 0.2917 0.7081 0.088 Uiso 1 1 calc R
H52C H 1.1234 0.2600 0.7594 0.088 Uiso 1 1 calc R
C53 C 0.4288(3) 0.2524(2) 0.65471(18) 0.0316(7) Uani 1 1 d .
C54 C 0.3129(3) 0.2314(2) 0.6358(2) 0.0393(8) Uani 1 1 d .
H54A H 0.2697 0.2132 0.6654 0.047 Uiso 1 1 calc R
C55 C 0.2591(3) 0.2368(3) 0.5733(2) 0.0477(10) Uani 1 1 d .
H55A H 0.1794 0.2221 0.5601 0.057 Uiso 1 1 calc R
C56 C 0.3227(3) 0.2639(3) 0.5308(2) 0.0486(10) Uani 1 1 d .
H56A H 0.2863 0.2692 0.4891 0.058 Uiso 1 1 calc R
C57 C 0.4394(3) 0.2833(2) 0.5485(2) 0.0402(8) Uani 1 1 d .
H57A H 0.4817 0.3015 0.5184 0.048 Uiso 1 1 calc R
C58 C 0.4960(3) 0.27653(19) 0.60972(19) 0.0314(7) Uani 1 1 d .
C59 C 0.6783(3) 0.3144(2) 0.58223(19) 0.0347(7) Uani 1 1 d .
H59A H 0.6669 0.3640 0.5840 0.042 Uiso 1 1 calc R
H59B H 0.6589 0.2756 0.5294 0.042 Uiso 1 1 calc R
C60 C 0.8705(3) 0.4328(2) 0.6757(2) 0.0430(9) Uani 1 1 d .
H60A H 0.8591 0.4545 0.6380 0.052 Uiso 1 1 calc R
C61 C 0.7995(4) 0.4628(2) 0.7321(3) 0.0550(11) Uani 1 1 d .
H61A H 0.8199 0.5194 0.7537 0.083 Uiso 1 1 calc R
H61B H 0.8119 0.4455 0.7719 0.083 Uiso 1 1 calc R
H61C H 0.7201 0.4433 0.7076 0.083 Uiso 1 1 calc R
C62 C 0.9964(4) 0.4605(3) 0.7100(3) 0.0575(12) Uani 1 1 d .
H62A H 1.0177 0.5168 0.7369 0.086 Uiso 1 1 calc R
H62B H 1.0398 0.4445 0.6701 0.086 Uiso 1 1 calc R
H62C H 1.0121 0.4376 0.7451 0.086 Uiso 1 1 calc R
C63 C 0.8887(4) 0.3024(3) 0.5381(3) 0.0581(12) Uani 1 1 d .
H63A H 0.8371 0.2532 0.4998 0.070 Uiso 1 1 calc R
C64 C 0.8921(5) 0.3600(4) 0.5038(3) 0.0775(17) Uani 1 1 d .
H64A H 0.9130 0.3388 0.4545 0.116 Uiso 1 1 calc R
H64B H 0.9477 0.4083 0.5365 0.116 Uiso 1 1 calc R
H64C H 0.8178 0.3701 0.4982 0.116 Uiso 1 1 calc R
C65 C 0.9998(4) 0.2844(4) 0.5484(3) 0.0722(16) Uani 1 1 d .
H65A H 1.0251 0.2667 0.5003 0.108 Uiso 1 1 calc R
H65B H 0.9920 0.2438 0.5665 0.108 Uiso 1 1 calc R
H65C H 1.0549 0.3309 0.5850 0.108 Uiso 1 1 calc R
C66 C 0.4463(3) 0.1839(2) 0.73546(19) 0.0327(7) Uani 1 1 d .
C67 C 0.3590(3) 0.1792(2) 0.7734(2) 0.0389(8) Uani 1 1 d .
H67A H 0.3278 0.2222 0.7939 0.047 Uiso 1 1 calc R
C68 C 0.3162(4) 0.1119(3) 0.7820(2) 0.0476(10) Uani 1 1 d .
H68A H 0.2551 0.1084 0.8073 0.057 Uiso 1 1 calc R
C69 C 0.3639(4) 0.0505(2) 0.7534(2) 0.0468(9) Uani 1 1 d .
H69A H 0.3348 0.0044 0.7587 0.056 Uiso 1 1 calc R
C70 C 0.4537(4) 0.0549(2) 0.7168(2) 0.0424(9) Uani 1 1 d .
H70A H 0.4856 0.0120 0.6981 0.051 Uiso 1 1 calc R
C71 C 0.4986(3) 0.1224(2) 0.70693(19) 0.0339(7) Uani 1 1 d .
C72 C 0.6448(4) 0.0696(2) 0.6461(2) 0.0427(9) Uani 1 1 d .
H72A H 0.5918 0.0234 0.6059 0.051 Uiso 1 1 calc R
H72B H 0.6705 0.0559 0.6871 0.051 Uiso 1 1 calc R
C73 C 0.7050(4) 0.0618(3) 0.5075(2) 0.0504(10) Uani 1 1 d .
H73A H 0.6717 0.0053 0.4907 0.061 Uiso 1 1 calc R
C74 C 0.6113(4) 0.0975(3) 0.4939(2) 0.0552(11) Uani 1 1 d .
H74A H 0.5807 0.0755 0.4400 0.083 Uiso 1 1 calc R
H74B H 0.6410 0.1535 0.5125 0.083 Uiso 1 1 calc R
H74C H 0.5517 0.0868 0.5204 0.083 Uiso 1 1 calc R
C75 C 0.7939(5) 0.0711(3) 0.4606(3) 0.0681(14) Uani 1 1 d .
H75A H 0.7572 0.0533 0.4083 0.102 Uiso 1 1 calc R
H75B H 0.8471 0.0405 0.4634 0.102 Uiso 1 1 calc R
H75C H 0.8344 0.1257 0.4802 0.102 Uiso 1 1 calc R
C76 C 0.8600(5) 0.0426(3) 0.6173(3) 0.0682(15) Uani 1 1 d .
H76A H 0.8630 0.0451 0.6690 0.082 Uiso 1 1 calc R
C77 C 0.9789(5) 0.0742(4) 0.6135(3) 0.0824(19) Uani 1 1 d .
H77A H 1.0278 0.0464 0.6283 0.124 Uiso 1 1 calc R
H77B H 1.0035 0.1292 0.6476 0.124 Uiso 1 1 calc R
H77C H 0.9831 0.0678 0.5621 0.124 Uiso 1 1 calc R
C78 C 0.8137(7) -0.0440(3) 0.5637(4) 0.098(2) Uani 1 1 d .
H78A H 0.8653 -0.0732 0.5729 0.147 Uiso 1 1 calc R
H78B H 0.8069 -0.0502 0.5116 0.147 Uiso 1 1 calc R
H78C H 0.7396 -0.0634 0.5727 0.147 Uiso 1 1 calc R
O1 O -0.0973(7) 0.9219(5) 0.7149(5) 0.159(3) Uiso 1 1 d .
C79 C -0.0894(8) 0.8464(6) 0.6653(6) 0.133(3) Uiso 1 1 d .
H79A H -0.1128 0.8363 0.6122 0.160 Uiso 1 1 calc R
H79B H -0.1365 0.8057 0.6757 0.160 Uiso 1 1 calc R
C80 C 0.0318(7) 0.8504(5) 0.6830(5) 0.106(2) Uiso 1 1 d .
H80A H 0.0425 0.7990 0.6755 0.127 Uiso 1 1 calc R
H80B H 0.0737 0.8685 0.6503 0.127 Uiso 1 1 calc R
C81 C 0.0708(8) 0.9049(6) 0.7611(5) 0.132(3) Uiso 1 1 d .
H81A H 0.0663 0.8772 0.7939 0.159 Uiso 1 1 calc R
H81B H 0.1500 0.9334 0.7691 0.159 Uiso 1 1 calc R
C82 C -0.0005(10) 0.9579(7) 0.7787(7) 0.158(4) Uiso 1 1 d .
H82A H 0.0399 1.0091 0.7831 0.189 Uiso 1 1 calc R
H82B H -0.0259 0.9643 0.8263 0.189 Uiso 1 1 calc R

loop_
_atom_site_aniso_label
_atom_site_aniso_U_11
_atom_site_aniso_U_22
_atom_site_aniso_U_33
_atom_site_aniso_U_23
_atom_site_aniso_U_13
_atom_site_aniso_U_12
Ti1 0.0153(2) 0.0200(2) 0.0232(3) 0.0084(2) 0.00410(18) 0.00502(19)
Fe1 0.0180(2) 0.0206(2) 0.0224(2) 0.00822(18) 0.00389(17) 0.00500(17)
P1 0.0237(4) 0.0231(4) 0.0288(4) 0.0128(3) 0.0074(3) 0.0061(3)
P2 0.0187(3) 0.0277(4) 0.0287(4) 0.0135(3) 0.0039(3) 0.0064(3)
P3 0.0204(3) 0.0270(4) 0.0246(4) 0.0058(3) 0.0042(3) 0.0089(3)
N1 0.0202(11) 0.0230(12) 0.0303(13) 0.0100(11) 0.0066(10) 0.0082(10)
N2 0.0187(11) 0.0292(13) 0.0290(13) 0.0140(11) 0.0042(10) 0.0046(10)
N3 0.0177(11) 0.0290(13) 0.0241(13) 0.0069(11) 0.0033(9) 0.0075(10)
N4 0.0171(11) 0.0256(13) 0.0251(12) 0.0085(10) 0.0036(9) 0.0058(10)
C1 0.0218(14) 0.0297(16) 0.0281(15) 0.0077(13) 0.0046(12) 0.0107(12)
C2 0.0243(15) 0.0399(19) 0.0372(18) 0.0107(15) 0.0084(13) 0.0113(14)
C3 0.0352(18) 0.044(2) 0.0382(19) 0.0082(16) 0.0160(15) 0.0211(16)
C4 0.0401(19) 0.0324(18) 0.041(2) 0.0039(16) 0.0085(15) 0.0167(16)
C5 0.0322(16) 0.0294(17) 0.0372(18) 0.0093(14) 0.0083(14) 0.0122(14)
C6 0.0211(13) 0.0283(15) 0.0280(15) 0.0099(13) 0.0057(11) 0.0118(12)
C7 0.0249(14) 0.0218(14) 0.0318(16) 0.0111(12) 0.0062(12) 0.0066(12)
C8 0.0387(18) 0.0329(17) 0.0322(17) 0.0191(14) 0.0082(14) 0.0100(14)
C9 0.042(2) 0.048(2) 0.039(2) 0.0229(18) 0.0002(16) 0.0148(17)
C10 0.048(2) 0.048(2) 0.0329(18) 0.0217(17) 0.0142(16) 0.0161(18)
C11 0.0268(15) 0.0298(16) 0.0355(17) 0.0154(14) 0.0070(13) 0.0037(13)
C12 0.0255(16) 0.042(2) 0.051(2) 0.0196(17) 0.0105(15) 0.0085(15)
C13 0.0379(19) 0.0342(19) 0.053(2) 0.0217(17) 0.0061(16) 0.0016(15)
C14 0.0235(14) 0.0285(16) 0.0257(15) 0.0089(13) 0.0070(12) 0.0026(12)
C15 0.0240(15) 0.0388(18) 0.0331(17) 0.0099(15) 0.0079(13) 0.0029(14)
C16 0.0326(18) 0.046(2) 0.0356(19) 0.0157(16) 0.0137(14) -0.0062(16)
C17 0.042(2) 0.048(2) 0.039(2) 0.0271(18) 0.0152(16) -0.0001(17)
C18 0.0325(17) 0.0426(19) 0.0317(17) 0.0203(15) 0.0081(14) 0.0033(15)
C19 0.0238(14) 0.0303(16) 0.0207(14) 0.0087(12) 0.0042(11) 0.0018(12)
C20 0.0225(14) 0.0356(17) 0.0334(17) 0.0203(14) 0.0058(12) 0.0059(13)
C21 0.0357(17) 0.0282(16) 0.0272(16) 0.0094(13) -0.0027(13) 0.0059(14)
C22 0.053(2) 0.041(2) 0.0296(18) 0.0042(16) 0.0003(16) 0.0172(18)
C23 0.0385(19) 0.0303(17) 0.0401(19) 0.0154(15) -0.0046(15) -0.0026(15)
C24 0.0227(15) 0.0299(17) 0.049(2) 0.0177(15) 0.0014(14) 0.0065(13)
C25 0.042(2) 0.038(2) 0.067(3) 0.025(2) -0.0128(19) 0.0060(17)
C26 0.0241(16) 0.041(2) 0.078(3) 0.020(2) 0.0158(18) 0.0133(15)
C27 0.0170(13) 0.0322(16) 0.0316(16) 0.0124(14) 0.0031(12) 0.0040(12)
C28 0.0208(15) 0.047(2) 0.0402(19) 0.0154(16) 0.0083(13) 0.0119(14)
C29 0.0209(15) 0.060(2) 0.045(2) 0.0217(19) 0.0039(14) 0.0154(16)
C30 0.0252(16) 0.060(2) 0.039(2) 0.0210(18) -0.0025(14) 0.0071(16)
C31 0.0266(15) 0.0435(19) 0.0283(16) 0.0145(15) 0.0030(13) 0.0075(14)
C32 0.0162(13) 0.0330(16) 0.0318(16) 0.0130(14) 0.0028(12) 0.0048(12)
C33 0.0218(14) 0.0337(17) 0.0251(15) 0.0079(13) 0.0029(11) 0.0088(13)
C34 0.0303(16) 0.0282(16) 0.0374(18) 0.0077(14) 0.0036(14) 0.0072(13)
C35 0.0350(18) 0.0372(19) 0.054(2) 0.0241(18) 0.0068(16) 0.0075(15)
C36 0.0396(19) 0.039(2) 0.054(2) 0.0200(18) 0.0102(17) 0.0215(16)
C37 0.0266(15) 0.0370(18) 0.0260(16) 0.0058(14) 0.0073(12) 0.0112(14)
C38 0.0355(18) 0.052(2) 0.0296(18) 0.0024(16) 0.0070(14) 0.0147(17)
C39 0.0281(16) 0.045(2) 0.0374(19) 0.0148(16) 0.0102(14) 0.0120(15)
Ti2 0.0290(3) 0.0255(3) 0.0248(3) 0.0100(2) 0.0027(2) 0.0061(2)
Fe2 0.0358(3) 0.0397(3) 0.0296(3) 0.0165(2) 0.0092(2) 0.0137(2)
P4 0.0310(4) 0.0417(5) 0.0291(4) 0.0138(4) 0.0065(3) 0.0120(4)
P5 0.0301(4) 0.0408(5) 0.0324(4) 0.0194(4) 0.0097(3) 0.0088(4)
P6 0.0462(5) 0.0384(5) 0.0351(5) 0.0073(4) 0.0097(4) 0.0196(4)
N5 0.0320(14) 0.0291(14) 0.0246(13) 0.0093(11) 0.0013(11) 0.0061(11)
N6 0.0308(14) 0.0346(15) 0.0292(14) 0.0165(12) 0.0041(11) 0.0054(12)
N7 0.0426(16) 0.0254(14) 0.0323(15) 0.0086(12) 0.0069(12) 0.0090(12)
N8 0.0306(13) 0.0269(13) 0.0252(13) 0.0101(11) 0.0002(10) 0.0049(11)
C40 0.0350(17) 0.0276(16) 0.0269(16) 0.0134(13) 0.0056(13) 0.0083(13)
C41 0.0332(17) 0.0376(19) 0.0366(18) 0.0174(16) 0.0048(14) 0.0100(15)
C42 0.0443(19) 0.0372(19) 0.0396(19) 0.0179(16) 0.0137(16) 0.0212(16)
C43 0.049(2) 0.0289(17) 0.0336(18) 0.0115(14) 0.0141(15) 0.0122(15)
C44 0.0400(18) 0.0314(17) 0.0290(17) 0.0140(14) 0.0057(14) 0.0066(14)
C45 0.0300(15) 0.0289(16) 0.0274(16) 0.0151(13) 0.0041(12) 0.0062(13)
C46 0.0305(16) 0.0368(18) 0.0302(17) 0.0129(14) 0.0026(13) 0.0078(14)
C47 0.073(3) 0.046(2) 0.038(2) 0.0222(19) 0.0055(19) 0.024(2)
C48 0.097(4) 0.055(3) 0.059(3) 0.038(3) -0.007(3) -0.012(3)
C49 0.151(6) 0.071(4) 0.057(3) 0.031(3) 0.021(3) 0.071(4)
C50 0.0328(18) 0.058(2) 0.042(2) 0.0217(19) 0.0044(15) 0.0108(17)
C51 0.038(2) 0.082(3) 0.046(2) 0.024(2) -0.0005(18) 0.013(2)
C52 0.042(2) 0.087(4) 0.051(3) 0.031(3) 0.0163(19) 0.019(2)
C53 0.0332(17) 0.0320(17) 0.0271(16) 0.0108(14) 0.0015(13) 0.0078(14)
C54 0.0321(17) 0.048(2) 0.0332(18) 0.0136(16) 0.0032(14) 0.0098(16)
C55 0.0300(18) 0.064(3) 0.044(2) 0.020(2) 0.0002(16) 0.0111(18)
C56 0.042(2) 0.063(3) 0.040(2) 0.024(2) -0.0031(17) 0.0142(19)
C57 0.0375(19) 0.049(2) 0.0341(19) 0.0208(17) 0.0000(15) 0.0068(16)
C58 0.0329(17) 0.0297(16) 0.0289(16) 0.0124(14) -0.0010(13) 0.0051(14)
C59 0.0359(17) 0.0398(19) 0.0297(17) 0.0182(15) 0.0033(13) 0.0056(15)
C60 0.0361(19) 0.042(2) 0.051(2) 0.0276(18) -0.0003(16) -0.0010(16)
C61 0.065(3) 0.036(2) 0.051(2) 0.0099(19) 0.006(2) 0.004(2)
C62 0.040(2) 0.054(3) 0.078(3) 0.038(3) -0.004(2) -0.0015(19)
C63 0.054(3) 0.097(4) 0.053(3) 0.050(3) 0.029(2) 0.037(3)
C64 0.074(3) 0.120(5) 0.079(4) 0.075(4) 0.037(3) 0.034(3)
C65 0.058(3) 0.120(5) 0.061(3) 0.048(3) 0.032(2) 0.042(3)
C66 0.0377(18) 0.0301(17) 0.0289(16) 0.0138(14) 0.0032(13) 0.0039(14)
C67 0.0420(19) 0.040(2) 0.0354(19) 0.0168(16) 0.0068(15) 0.0094(16)
C68 0.053(2) 0.052(2) 0.042(2) 0.0261(19) 0.0152(18) 0.0041(19)
C69 0.063(3) 0.037(2) 0.041(2) 0.0218(17) 0.0101(18) 0.0009(18)
C70 0.060(2) 0.0294(18) 0.0344(19) 0.0132(15) 0.0063(17) 0.0058(17)
C71 0.0432(19) 0.0267(16) 0.0259(16) 0.0092(13) 0.0016(14) 0.0026(14)
C72 0.058(2) 0.0277(17) 0.038(2) 0.0079(15) 0.0085(17) 0.0127(17)
C73 0.060(3) 0.046(2) 0.034(2) 0.0051(17) 0.0080(18) 0.012(2)
C74 0.052(2) 0.059(3) 0.037(2) 0.008(2) -0.0045(18) 0.006(2)
C75 0.077(3) 0.088(4) 0.036(2) 0.017(2) 0.017(2) 0.027(3)
C76 0.091(4) 0.070(3) 0.055(3) 0.019(2) 0.022(3) 0.058(3)
C77 0.073(3) 0.113(5) 0.073(4) 0.028(3) 0.023(3) 0.068(4)
C78 0.152(7) 0.063(4) 0.084(4) 0.017(3) 0.024(4) 0.069(4)

loop_
_atom_type_symbol
_atom_type_description
_atom_type_scat_dispersion_real
_atom_type_scat_dispersion_imag
_atom_type_scat_source
C C 0.0181 0.0091 'International Tables Vol C Tables 4.2.6.8 and 6.1.1.4'
H H 0.0000 0.0000 'International Tables Vol C Tables 4.2.6.8 and 6.1.1.4'
N N 0.0311 0.0180 'International Tables Vol C Tables 4.2.6.8 and 6.1.1.4'
P P 0.2955 0.4335 'International Tables Vol C Tables 4.2.6.8 and 6.1.1.4'
Ti Ti 0.2191 1.8069 'International Tables Vol C Tables 4.2.6.8 and 6.1.1.4'
Fe Fe -1.1336 3.1974 'International Tables Vol C Tables 4.2.6.8 and 6.1.1.4'
O O 0.0492 0.0322 'International Tables Vol C Tables 4.2.6.8 and 6.1.1.4'

loop_
_geom_angle_atom_site_label_1
_geom_angle_atom_site_label_2
_geom_angle_atom_site_label_3
_geom_angle
N2 Ti1 N1 114.12(11)
N2 Ti1 N3 114.38(11)
N1 Ti1 N3 115.86(11)
N2 Ti1 Fe1 101.59(7)
N1 Ti1 Fe1 104.38(7)
N3 Ti1 Fe1 104.22(7)
N2 Ti1 N4 76.85(10)
N1 Ti1 N4 76.70(10)
N3 Ti1 N4 76.22(9)
Fe1 Ti1 N4 178.40(7)
Ti1 Fe1 P1 90.04(3)
Ti1 Fe1 P3 91.33(3)
P1 Fe1 P3 116.57(4)
Ti1 Fe1 P2 91.33(3)
P1 Fe1 P2 115.52(3)
P3 Fe1 P2 127.84(4)
C7 P1 C11 102.07(15)
C7 P1 C8 99.48(15)
C11 P1 C8 103.50(16)
C7 P1 Fe1 110.00(10)
C11 P1 Fe1 113.78(11)
C8 P1 Fe1 124.97(12)
C20 P2 C24 101.22(16)
C20 P2 C21 100.39(16)
C24 P2 C21 104.30(16)
C20 P2 Fe1 106.66(11)
C24 P2 Fe1 111.84(12)
C21 P2 Fe1 128.70(11)
C33 P3 C37 100.56(15)
C33 P3 C34 99.61(16)
C37 P3 C34 104.99(16)
C33 P3 Fe1 110.42(10)
C37 P3 Fe1 118.69(11)
C34 P3 Fe1 119.39(12)
C6 N1 C7 117.9(3)
C6 N1 Ti1 117.7(2)
C7 N1 Ti1 121.97(19)
C19 N2 C20 116.8(3)
C19 N2 Ti1 115.6(2)
C20 N2 Ti1 124.10(19)
C32 N3 C33 116.8(3)
C32 N3 Ti1 118.2(2)
C33 N3 Ti1 122.71(19)
C1 N4 C27 113.9(2)
C1 N4 C14 115.9(2)
C27 N4 C14 112.0(2)
C1 N4 Ti1 104.97(17)
C27 N4 Ti1 105.16(17)
C14 N4 Ti1 103.45(17)
C2 C1 C6 121.2(3)
C2 C1 N4 122.6(3)
C6 C1 N4 116.1(3)
C1 C2 C3 120.6(3)
C1 C2 H2A 119.7
C3 C2 H2A 119.7
C4 C3 C2 118.6(3)
C4 C3 H3A 120.7
C2 C3 H3A 120.7
C3 C4 C5 121.8(3)
C3 C4 H4A 119.1
C5 C4 H4A 119.1
C4 C5 C6 120.5(3)
C4 C5 H5A 119.7
C6 C5 H5A 119.7
N1 C6 C5 125.0(3)
N1 C6 C1 117.9(3)
C5 C6 C1 117.1(3)
N1 C7 P1 106.2(2)
N1 C7 H7A 110.5
P1 C7 H7A 110.5
N1 C7 H7B 110.5
P1 C7 H7B 110.5
H7A C7 H7B 108.7
C10 C8 C9 111.1(3)
C10 C8 P1 114.2(2)
C9 C8 P1 109.8(2)
C10 C8 H8A 107.1
C9 C8 H8A 107.1
P1 C8 H8A 107.1
C8 C9 H9A 109.5
C8 C9 H9B 109.5
H9A C9 H9B 109.5
C8 C9 H9C 109.5
H9A C9 H9C 109.5
H9B C9 H9C 109.5
C8 C10 H10A 109.5
C8 C10 H10B 109.5
H10A C10 H10B 109.5
C8 C10 H10C 109.5
H10A C10 H10C 109.5
H10B C10 H10C 109.5
C13 C11 C12 111.8(3)
C13 C11 P1 115.9(2)
C12 C11 P1 110.9(2)
C13 C11 H11A 105.8
C12 C11 H11A 105.8
P1 C11 H11A 105.8
C11 C12 H12A 109.5
C11 C12 H12B 109.5
H12A C12 H12B 109.5
C11 C12 H12C 109.5
H12A C12 H12C 109.5
H12B C12 H12C 109.5
C11 C13 H13A 109.5
C11 C13 H13B 109.5
H13A C13 H13B 109.5
C11 C13 H13C 109.5
H13A C13 H13C 109.5
H13B C13 H13C 109.5
C15 C14 C19 120.9(3)
C15 C14 N4 122.5(3)
C19 C14 N4 116.5(3)
C14 C15 C16 121.1(3)
C14 C15 H15A 119.5
C16 C15 H15A 119.5
C17 C16 C15 119.0(3)
C17 C16 H16A 120.5
C15 C16 H16A 120.5
C16 C17 C18 120.9(3)
C16 C17 H17A 119.6
C18 C17 H17A 119.6
C17 C18 C19 121.1(3)
C17 C18 H18A 119.5
C19 C18 H18A 119.5
N2 C19 C18 124.8(3)
N2 C19 C14 118.0(3)
C18 C19 C14 117.1(3)
N2 C20 P2 105.7(2)
N2 C20 H20A 110.6
P2 C20 H20A 110.6
N2 C20 H20B 110.6
P2 C20 H20B 110.6
H20A C20 H20B 108.7
C22 C21 C23 111.1(3)
C22 C21 P2 110.4(2)
C23 C21 P2 112.9(2)
C22 C21 H21A 107.4
C23 C21 H21A 107.4
P2 C21 H21A 107.4
C21 C22 H22A 109.5
C21 C22 H22B 109.5
H22A C22 H22B 109.5
C21 C22 H22C 109.5
H22A C22 H22C 109.5
H22B C22 H22C 109.5
C21 C23 H23A 109.5
C21 C23 H23B 109.5
H23A C23 H23B 109.5
C21 C23 H23C 109.5
H23A C23 H23C 109.5
H23B C23 H23C 109.5
C25 C24 C26 112.6(3)
C25 C24 P2 115.3(3)
C26 C24 P2 111.3(3)
C25 C24 H24A 105.6
C26 C24 H24A 105.6
P2 C24 H24A 105.6
C24 C25 H25A 109.5
C24 C25 H25B 109.5
H25A C25 H25B 109.5
C24 C25 H25C 109.5
H25A C25 H25C 109.5
H25B C25 H25C 109.5
C24 C26 H26A 109.5
C24 C26 H26B 109.5
H26A C26 H26B 109.5
C24 C26 H26C 109.5
H26A C26 H26C 109.5
H26B C26 H26C 109.5
C28 C27 C32 121.4(3)
C28 C27 N4 122.9(3)
C32 C27 N4 115.6(3)
C27 C28 C29 120.4(3)
C27 C28 H28A 119.8
C29 C28 H28A 119.8
C30 C29 C28 119.1(3)
C30 C29 H29A 120.4
C28 C29 H29A 120.4
C29 C30 C31 120.6(3)
C29 C30 H30A 119.7
C31 C30 H30A 119.7
C30 C31 C32 121.5(3)
C30 C31 H31A 119.3
C32 C31 H31A 119.3
N3 C32 C31 125.4(3)
N3 C32 C27 117.8(3)
C31 C32 C27 116.8(3)
N3 C33 P3 107.3(2)
N3 C33 H33A 110.3
P3 C33 H33A 110.3
N3 C33 H33B 110.3
P3 C33 H33B 110.3
H33A C33 H33B 108.5
C36 C34 C35 110.1(3)
C36 C34 P3 114.1(2)
C35 C34 P3 109.7(2)
C36 C34 H34A 107.6
C35 C34 H34A 107.6
P3 C34 H34A 107.6
C34 C35 H35A 109.5
C34 C35 H35B 109.5
H35A C35 H35B 109.5
C34 C35 H35C 109.5
H35A C35 H35C 109.5
H35B C35 H35C 109.5
C34 C36 H36A 109.5
C34 C36 H36B 109.5
H36A C36 H36B 109.5
C34 C36 H36C 109.5
H36A C36 H36C 109.5
H36B C36 H36C 109.5
C38 C37 C39 112.3(3)
C38 C37 P3 115.1(3)
C39 C37 P3 111.9(2)
C38 C37 H37A 105.5
C39 C37 H37A 105.5
P3 C37 H37A 105.5
C37 C38 H38A 109.5
C37 C38 H38B 109.5
H38A C38 H38B 109.5
C37 C38 H38C 109.5
H38A C38 H38C 109.5
H38B C38 H38C 109.5
C37 C39 H39A 109.5
C37 C39 H39B 109.5
H39A C39 H39B 109.5
C37 C39 H39C 109.5
H39A C39 H39C 109.5
H39B C39 H39C 109.5
N5 Ti2 N6 112.73(12)
N5 Ti2 N7 114.40(12)
N6 Ti2 N7 117.99(12)
N5 Ti2 Fe2 102.88(8)
N6 Ti2 Fe2 103.14(8)
N7 Ti2 Fe2 103.18(9)
N5 Ti2 N8 77.48(10)
N6 Ti2 N8 76.32(10)
N7 Ti2 N8 77.02(11)
Fe2 Ti2 N8 179.45(7)
Ti2 Fe2 P6 91.93(4)
Ti2 Fe2 P4 89.83(3)
P6 Fe2 P4 113.79(4)
Ti2 Fe2 P5 89.76(3)
P6 Fe2 P5 128.98(4)
P4 Fe2 P5 117.21(4)
C46 P4 C47 98.50(18)
C46 P4 C50 102.69(18)
C47 P4 C50 104.6(2)
C46 P4 Fe2 108.31(11)
C47 P4 Fe2 129.54(15)
C50 P4 Fe2 109.84(13)
C59 P5 C60 99.85(17)
C59 P5 C63 99.78(19)
C60 P5 C63 105.8(2)
C59 P5 Fe2 107.50(12)
C60 P5 Fe2 128.22(13)
C63 P5 Fe2 111.56(16)
C72 P6 C76 102.1(2)
C72 P6 C73 101.2(2)
C76 P6 C73 104.2(2)
C72 P6 Fe2 108.72(12)
C76 P6 Fe2 120.4(2)
C73 P6 Fe2 117.56(16)
C45 N5 C46 118.5(3)
C45 N5 Ti2 116.9(2)
C46 N5 Ti2 122.5(2)
C58 N6 C59 117.1(3)
C58 N6 Ti2 117.7(2)
C59 N6 Ti2 123.0(2)
C71 N7 C72 118.4(3)
C71 N7 Ti2 116.9(2)
C72 N7 Ti2 122.0(2)
C40 N8 C66 113.7(3)
C40 N8 C53 113.3(3)
C66 N8 C53 114.3(3)
C40 N8 Ti2 104.27(19)
C66 N8 Ti2 105.3(2)
C53 N8 Ti2 104.69(19)
C41 C40 C45 120.4(3)
C41 C40 N8 123.1(3)
C45 C40 N8 116.5(3)
C40 C41 C42 121.3(3)
C40 C41 H41A 119.3
C42 C41 H41A 119.3
C43 C42 C41 118.7(3)
C43 C42 H42A 120.7
C41 C42 H42A 120.7
C42 C43 C44 121.3(3)
C42 C43 H43A 119.4
C44 C43 H43A 119.4
C43 C44 C45 120.9(3)
C43 C44 H44A 119.5
C45 C44 H44A 119.5
N5 C45 C44 124.7(3)
N5 C45 C40 118.0(3)
C44 C45 C40 117.2(3)
N5 C46 P4 104.8(2)
N5 C46 H46A 110.8
P4 C46 H46A 110.8
N5 C46 H46B 110.8
P4 C46 H46B 110.8
H46A C46 H46B 108.9
C48 C47 C49 112.0(5)
C48 C47 P4 111.6(3)
C49 C47 P4 112.2(3)
C48 C47 H47A 106.9
C49 C47 H47A 106.9
P4 C47 H47A 106.9
C47 C48 H48A 109.5
C47 C48 H48B 109.5
H48A C48 H48B 109.5
C47 C48 H48C 109.5
H48A C48 H48C 109.5
H48B C48 H48C 109.5
C47 C49 H49A 109.5
C47 C49 H49B 109.5
H49A C49 H49B 109.5
C47 C49 H49C 109.5
H49A C49 H49C 109.5
H49B C49 H49C 109.5
C51 C50 C52 111.7(3)
C51 C50 P4 117.1(3)
C52 C50 P4 110.1(3)
C51 C50 H50A 105.7
C52 C50 H50A 105.7
P4 C50 H50A 105.7
C50 C51 H51A 109.5
C50 C51 H51B 109.5
H51A C51 H51B 109.5
C50 C51 H51C 109.5
H51A C51 H51C 109.5
H51B C51 H51C 109.5
C50 C52 H52A 109.5
C50 C52 H52B 109.5
H52A C52 H52B 109.5
C50 C52 H52C 109.5
H52A C52 H52C 109.5
H52B C52 H52C 109.5
C54 C53 C58 121.2(3)
C54 C53 N8 123.1(3)
C58 C53 N8 115.7(3)
C53 C54 C55 120.3(4)
C53 C54 H54A 119.9
C55 C54 H54A 119.9
C56 C55 C54 119.5(4)
C56 C55 H55A 120.2
C54 C55 H55A 120.3
C55 C56 C57 120.5(4)
C55 C56 H56A 119.8
C57 C56 H56A 119.8
C56 C57 C58 121.3(4)
C56 C57 H57A 119.3
C58 C57 H57A 119.3
N6 C58 C57 125.4(3)
N6 C58 C53 117.6(3)
C57 C58 C53 117.0(3)
N6 C59 P5 104.9(2)
N6 C59 H59A 110.8
P5 C59 H59A 110.8
N6 C59 H59B 110.8
P5 C59 H59B 110.8
H59A C59 H59B 108.8
C61 C60 C62 112.6(4)
C61 C60 P5 112.0(3)
C62 C60 P5 111.4(3)
C61 C60 H60A 106.8
C62 C60 H60A 106.8
P5 C60 H60A 106.8
C60 C61 H61A 109.5
C60 C61 H61B 109.5
H61A C61 H61B 109.5
C60 C61 H61C 109.5
H61A C61 H61C 109.5
H61B C61 H61C 109.5
C60 C62 H62A 109.5
C60 C62 H62B 109.5
H62A C62 H62B 109.5
C60 C62 H62C 109.5
H62A C62 H62C 109.5
H62B C62 H62C 109.5
C65 C63 C64 112.3(4)
C65 C63 P5 112.8(3)
C64 C63 P5 114.6(4)
C65 C63 H63A 105.4
C64 C63 H63A 105.4
P5 C63 H63A 105.4
C63 C64 H64A 109.5
C63 C64 H64B 109.5
H64A C64 H64B 109.5
C63 C64 H64C 109.5
H64A C64 H64C 109.5
H64B C64 H64C 109.5
C63 C65 H65A 109.5
C63 C65 H65B 109.5
H65A C65 H65B 109.5
C63 C65 H65C 109.5
H65A C65 H65C 109.5
H65B C65 H65C 109.5
C67 C66 C71 121.5(3)
C67 C66 N8 122.8(3)
C71 C66 N8 115.7(3)
C66 C67 C68 120.6(4)
C66 C67 H67A 119.7
C68 C67 H67A 119.7
C69 C68 C67 119.0(4)
C69 C68 H68A 120.5
C67 C68 H68A 120.5
C68 C69 C70 121.1(4)
C68 C69 H69A 119.4
C70 C69 H69A 119.4
C69 C70 C71 121.0(4)
C69 C70 H70A 119.5
C71 C70 H70A 119.5
N7 C71 C70 124.6(3)
N7 C71 C66 118.7(3)
C70 C71 C66 116.6(3)
N7 C72 P6 106.9(3)
N7 C72 H72A 110.3
P6 C72 H72A 110.3
N7 C72 H72B 110.3
P6 C72 H72B 110.3
H72A C72 H72B 108.6
C74 C73 C75 110.4(4)
C74 C73 P6 110.2(3)
C75 C73 P6 112.5(3)
C74 C73 H73A 107.9
C75 C73 H73A 107.9
P6 C73 H73A 107.9
C73 C74 H74A 109.5
C73 C74 H74B 109.5
H74A C74 H74B 109.5
C73 C74 H74C 109.5
H74A C74 H74C 109.5
H74B C74 H74C 109.5
C73 C75 H75A 109.5
C73 C75 H75B 109.5
H75A C75 H75B 109.5
C73 C75 H75C 109.5
H75A C75 H75C 109.5
H75B C75 H75C 109.5
C77 C76 C78 112.7(5)
C77 C76 P6 113.0(4)
C78 C76 P6 113.8(4)
C77 C76 H76A 105.5
C78 C76 H76A 105.5
P6 C76 H76A 105.5
C76 C77 H77A 109.5
C76 C77 H77B 109.5
H77A C77 H77B 109.5
C76 C77 H77C 109.5
H77A C77 H77C 109.5
H77B C77 H77C 109.5
C76 C78 H78A 109.5
C76 C78 H78B 109.5
H78A C78 H78B 109.5
C76 C78 H78C 109.5
H78A C78 H78C 109.5
H78B C78 H78C 109.5
C79 O1 C82 109.9(8)
O1 C79 C80 103.1(8)
O1 C79 H79A 111.1
C80 C79 H79A 111.1
O1 C79 H79B 111.1
C80 C79 H79B 111.1
H79A C79 H79B 109.1
C81 C80 C79 106.0(8)
C81 C80 H80A 110.5
C79 C80 H80A 110.5
C81 C80 H80B 110.5
C79 C80 H80B 110.5
H80A C80 H80B 108.7
C82 C81 C80 107.6(9)
C82 C81 H81A 110.2
C80 C81 H81A 110.2
C82 C81 H81B 110.2
C80 C81 H81B 110.2
H81A C81 H81B 108.5
C81 C82 O1 104.8(9)
C81 C82 H82A 110.8
O1 C82 H82A 110.8
C81 C82 H82B 110.8
O1 C82 H82B 110.8
H82A C82 H82B 108.9

loop_
_geom_bond_atom_site_label_1
_geom_bond_atom_site_label_2
_geom_bond_distance
Ti1 N2 2.010(3)
Ti1 N1 2.015(3)
Ti1 N3 2.022(3)
Ti1 Fe1 2.0635(6)
Ti1 N4 2.340(2)
Fe1 P1 2.2661(9)
Fe1 P3 2.2889(9)
Fe1 P2 2.3065(9)
P1 C7 1.856(3)
P1 C11 1.861(3)
P1 C8 1.867(3)
P2 C20 1.850(3)
P2 C24 1.858(3)
P2 C21 1.859(3)
P3 C33 1.845(3)
P3 C37 1.863(3)
P3 C34 1.863(4)
N1 C6 1.386(4)
N1 C7 1.448(4)
N2 C19 1.380(4)
N2 C20 1.456(4)
N3 C32 1.382(4)
N3 C33 1.452(4)
N4 C1 1.460(4)
N4 C27 1.463(4)
N4 C14 1.465(4)
C1 C2 1.384(4)
C1 C6 1.418(5)
C2 C3 1.401(5)
C2 H2A 0.9500
C3 C4 1.373(6)
C3 H3A 0.9500
C4 C5 1.397(5)
C4 H4A 0.9500
C5 C6 1.404(4)
C5 H5A 0.9500
C7 H7A 0.9900
C7 H7B 0.9900
C8 C10 1.532(5)
C8 C9 1.533(5)
C8 H8A 1.0000
C9 H9A 0.9800
C9 H9B 0.9800
C9 H9C 0.9800
C10 H10A 0.9800
C10 H10B 0.9800
C10 H10C 0.9800
C11 C13 1.530(5)
C11 C12 1.534(5)
C11 H11A 1.0000
C12 H12A 0.9800
C12 H12B 0.9800
C12 H12C 0.9800
C13 H13A 0.9800
C13 H13B 0.9800
C13 H13C 0.9800
C14 C15 1.379(4)
C14 C19 1.411(5)
C15 C16 1.392(5)
C15 H15A 0.9500
C16 C17 1.373(6)
C16 H16A 0.9500
C17 C18 1.392(5)
C17 H17A 0.9500
C18 C19 1.408(5)
C18 H18A 0.9500
C20 H20A 0.9900
C20 H20B 0.9900
C21 C22 1.519(5)
C21 C23 1.534(5)
C21 H21A 1.0000
C22 H22A 0.9800
C22 H22B 0.9800
C22 H22C 0.9800
C23 H23A 0.9800
C23 H23B 0.9800
C23 H23C 0.9800
C24 C25 1.528(5)
C24 C26 1.537(5)
C24 H24A 1.0000
C25 H25A 0.9800
C25 H25B 0.9800
C25 H25C 0.9800
C26 H26A 0.9800
C26 H26B 0.9800
C26 H26C 0.9800
C27 C28 1.376(4)
C27 C32 1.417(4)
C28 C29 1.401(5)
C28 H28A 0.9500
C29 C30 1.385(5)
C29 H29A 0.9500
C30 C31 1.387(5)
C30 H30A 0.9500
C31 C32 1.406(5)
C31 H31A 0.9500
C33 H33A 0.9900
C33 H33B 0.9900
C34 C36 1.531(5)
C34 C35 1.533(5)
C34 H34A 1.0000
C35 H35A 0.9800
C35 H35B 0.9800
C35 H35C 0.9800
C36 H36A 0.9800
C36 H36B 0.9800
C36 H36C 0.9800
C37 C38 1.530(5)
C37 C39 1.532(4)
C37 H37A 1.0000
C38 H38A 0.9800
C38 H38B 0.9800
C38 H38C 0.9800
C39 H39A 0.9800
C39 H39B 0.9800
C39 H39C 0.9800
Ti2 N5 2.014(3)
Ti2 N6 2.022(3)
Ti2 N7 2.022(3)
Ti2 Fe2 2.0458(8)
Ti2 N8 2.328(3)
Fe2 P6 2.2680(12)
Fe2 P4 2.2747(10)
Fe2 P5 2.3142(11)
P4 C46 1.837(3)
P4 C47 1.860(4)
P4 C50 1.872(4)
P5 C59 1.851(4)
P5 C60 1.858(4)
P5 C63 1.864(4)
P6 C72 1.838(4)
P6 C76 1.858(5)
P6 C73 1.863(4)
N5 C45 1.377(4)
N5 C46 1.450(4)
N6 C58 1.374(4)
N6 C59 1.453(4)
N7 C71 1.377(5)
N7 C72 1.456(5)
N8 C40 1.462(4)
N8 C66 1.464(4)
N8 C53 1.470(4)
C40 C41 1.371(5)
C40 C45 1.425(5)
C41 C42 1.396(5)
C41 H41A 0.9500
C42 C43 1.374(5)
C42 H42A 0.9500
C43 C44 1.384(5)
C43 H43A 0.9500
C44 C45 1.403(5)
C44 H44A 0.9500
C46 H46A 0.9900
C46 H46B 0.9900
C47 C48 1.530(7)
C47 C49 1.533(6)
C47 H47A 1.0000
C48 H48A 0.9800
C48 H48B 0.9800
C48 H48C 0.9800
C49 H49A 0.9800
C49 H49B 0.9800
C49 H49C 0.9800
C50 C51 1.518(5)
C50 C52 1.520(6)
C50 H50A 1.0000
C51 H51A 0.9800
C51 H51B 0.9800
C51 H51C 0.9800
C52 H52A 0.9800
C52 H52B 0.9800
C52 H52C 0.9800
C53 C54 1.381(5)
C53 C58 1.420(5)
C54 C55 1.394(5)
C54 H54A 0.9500
C55 C56 1.383(6)
C55 H55A 0.9500
C56 C57 1.389(5)
C56 H56A 0.9500
C57 C58 1.401(5)
C57 H57A 0.9500
C59 H59A 0.9900
C59 H59B 0.9900
C60 C61 1.493(6)
C60 C62 1.533(5)
C60 H60A 1.0000
C61 H61A 0.9800
C61 H61B 0.9800
C61 H61C 0.9800
C62 H62A 0.9800
C62 H62B 0.9800
C62 H62C 0.9800
C63 C65 1.494(6)
C63 C64 1.516(7)
C63 H63A 1.0000
C64 H64A 0.9800
C64 H64B 0.9800
C64 H64C 0.9800
C65 H65A 0.9800
C65 H65B 0.9800
C65 H65C 0.9800
C66 C67 1.380(5)
C66 C71 1.418(5)
C67 C68 1.395(5)
C67 H67A 0.9500
C68 C69 1.380(6)
C68 H68A 0.9500
C69 C70 1.387(6)
C69 H69A 0.9500
C70 C71 1.416(5)
C70 H70A 0.9500
C72 H72A 0.9900
C72 H72B 0.9900
C73 C74 1.514(6)
C73 C75 1.532(6)
C73 H73A 1.0000
C74 H74A 0.9800
C74 H74B 0.9800
C74 H74C 0.9800
C75 H75A 0.9800
C75 H75B 0.9800
C75 H75C 0.9800
C76 C77 1.499(8)
C76 C78 1.550(8)
C76 H76A 1.0000
C77 H77A 0.9800
C77 H77B 0.9800
C77 H77C 0.9800
C78 H78A 0.9800
C78 H78B 0.9800
C78 H78C 0.9800
O1 C79 1.440(11)
O1 C82 1.483(12)
C79 C80 1.484(11)
C79 H79A 0.9900
C79 H79B 0.9900
C80 C81 1.454(11)
C80 H80A 0.9900
C80 H80B 0.9900
C81 C82 1.447(13)
C81 H81A 0.9900
C81 H81B 0.9900
C82 H82A 0.9900
C82 H82B 0.9900

loop_
_geom_torsion_atom_site_label_1
_geom_torsion_atom_site_label_2
_geom_torsion_atom_site_label_3
_geom_torsion_atom_site_label_4
_geom_torsion
N2 Ti1 Fe1 P1 -135.25(8)
N1 Ti1 Fe1 P1 -16.35(8)
N3 Ti1 Fe1 P1 105.63(9)
N4 Ti1 Fe1 P1 -148(3)
N2 Ti1 Fe1 P3 108.18(8)
N1 Ti1 Fe1 P3 -132.92(8)
N3 Ti1 Fe1 P3 -10.95(9)
N4 Ti1 Fe1 P3 95(3)
N2 Ti1 Fe1 P2 -19.72(8)
N1 Ti1 Fe1 P2 99.18(8)
N3 Ti1 Fe1 P2 -138.85(8)
N4 Ti1 Fe1 P2 -33(3)
Ti1 Fe1 P1 C7 25.86(11)
P3 Fe1 P1 C7 117.36(11)
P2 Fe1 P1 C7 -65.63(12)
Ti1 Fe1 P1 C11 139.66(12)
P3 Fe1 P1 C11 -128.84(12)
P2 Fe1 P1 C11 48.16(12)
Ti1 Fe1 P1 C8 -92.07(14)
P3 Fe1 P1 C8 -0.57(14)
P2 Fe1 P1 C8 176.44(13)
Ti1 Fe1 P2 C20 30.81(12)
P1 Fe1 P2 C20 121.49(12)
P3 Fe1 P2 C20 -61.90(12)
Ti1 Fe1 P2 C24 140.61(12)
P1 Fe1 P2 C24 -128.71(12)
P3 Fe1 P2 C24 47.90(13)
Ti1 Fe1 P2 C21 -87.94(15)
P1 Fe1 P2 C21 2.74(15)
P3 Fe1 P2 C21 179.35(14)
Ti1 Fe1 P3 C33 18.72(12)
P1 Fe1 P3 C33 -71.98(12)
P2 Fe1 P3 C33 111.44(12)
Ti1 Fe1 P3 C37 133.98(13)
P1 Fe1 P3 C37 43.28(13)
P2 Fe1 P3 C37 -133.30(13)
Ti1 Fe1 P3 C34 -95.74(13)
P1 Fe1 P3 C34 173.56(12)
P2 Fe1 P3 C34 -3.02(13)
N2 Ti1 N1 C6 -47.7(2)
N3 Ti1 N1 C6 88.3(2)
Fe1 Ti1 N1 C6 -157.7(2)
N4 Ti1 N1 C6 21.1(2)
N2 Ti1 N1 C7 114.1(2)
N3 Ti1 N1 C7 -109.9(2)
Fe1 Ti1 N1 C7 4.1(2)
N4 Ti1 N1 C7 -177.2(3)
N1 Ti1 N2 C19 95.5(2)
N3 Ti1 N2 C19 -41.2(3)
Fe1 Ti1 N2 C19 -152.8(2)
N4 Ti1 N2 C19 26.9(2)
N1 Ti1 N2 C20 -106.2(3)
N3 Ti1 N2 C20 117.1(2)
Fe1 Ti1 N2 C20 5.4(3)
N4 Ti1 N2 C20 -174.9(3)
N2 Ti1 N3 C32 88.7(2)
N1 Ti1 N3 C32 -47.2(3)
Fe1 Ti1 N3 C32 -161.3(2)
N4 Ti1 N3 C32 20.3(2)
N2 Ti1 N3 C33 -109.1(3)
N1 Ti1 N3 C33 115.0(2)
Fe1 Ti1 N3 C33 0.9(3)
N4 Ti1 N3 C33 -177.5(3)
N2 Ti1 N4 C1 97.5(2)
N1 Ti1 N4 C1 -21.66(19)
N3 Ti1 N4 C1 -143.0(2)
Fe1 Ti1 N4 C1 111(3)
N2 Ti1 N4 C27 -142.0(2)
N1 Ti1 N4 C27 98.8(2)
N3 Ti1 N4 C27 -22.45(19)
Fe1 Ti1 N4 C27 -129(3)
N2 Ti1 N4 C14 -24.45(18)
N1 Ti1 N4 C14 -143.6(2)
N3 Ti1 N4 C14 95.14(19)
Fe1 Ti1 N4 C14 -11(3)
C27 N4 C1 C2 85.1(4)
C14 N4 C1 C2 -47.0(4)
Ti1 N4 C1 C2 -160.4(3)
C27 N4 C1 C6 -93.9(3)
C14 N4 C1 C6 134.0(3)
Ti1 N4 C1 C6 20.6(3)
C6 C1 C2 C3 4.1(5)
N4 C1 C2 C3 -174.9(3)
C1 C2 C3 C4 -0.7(6)
C2 C3 C4 C5 -2.3(6)
C3 C4 C5 C6 1.9(6)
C7 N1 C6 C5 0.4(5)
Ti1 N1 C6 C5 162.9(3)
C7 N1 C6 C1 -179.0(3)
Ti1 N1 C6 C1 -16.5(4)
C4 C5 C6 N1 -178.0(3)
C4 C5 C6 C1 1.4(5)
C2 C1 C6 N1 175.1(3)
N4 C1 C6 N1 -5.8(4)
C2 C1 C6 C5 -4.4(5)
N4 C1 C6 C5 174.7(3)
C6 N1 C7 P1 176.6(2)
Ti1 N1 C7 P1 14.8(3)
C11 P1 C7 N1 -147.8(2)
C8 P1 C7 N1 106.1(2)
Fe1 P1 C7 N1 -26.7(2)
C7 P1 C8 C10 167.6(3)
C11 P1 C8 C10 62.6(3)
Fe1 P1 C8 C10 -69.7(3)
C7 P1 C8 C9 -66.8(3)
C11 P1 C8 C9 -171.8(3)
Fe1 P1 C8 C9 55.9(3)
C7 P1 C11 C13 -66.3(3)
C8 P1 C11 C13 36.6(3)
Fe1 P1 C11 C13 175.2(2)
C7 P1 C11 C12 164.9(2)
C8 P1 C11 C12 -92.1(3)
Fe1 P1 C11 C12 46.5(3)
C1 N4 C14 C15 88.7(4)
C27 N4 C14 C15 -44.3(4)
Ti1 N4 C14 C15 -157.0(3)
C1 N4 C14 C19 -94.2(3)
C27 N4 C14 C19 132.8(3)
Ti1 N4 C14 C19 20.1(3)
C19 C14 C15 C16 -0.1(5)
N4 C14 C15 C16 176.9(3)
C14 C15 C16 C17 -0.2(5)
C15 C16 C17 C18 1.0(6)
C16 C17 C18 C19 -1.4(6)
C20 N2 C19 C18 -7.9(5)
Ti1 N2 C19 C18 152.0(3)
C20 N2 C19 C14 175.5(3)
Ti1 N2 C19 C14 -24.7(4)
C17 C18 C19 N2 -175.6(3)
C17 C18 C19 C14 1.0(5)
C15 C14 C19 N2 176.6(3)
N4 C14 C19 N2 -0.5(4)
C15 C14 C19 C18 -0.3(5)
N4 C14 C19 C18 -177.4(3)
C19 N2 C20 P2 175.5(2)
Ti1 N2 C20 P2 17.5(3)
C24 P2 C20 N2 -147.8(2)
C21 P2 C20 N2 105.2(2)
Fe1 P2 C20 N2 -30.7(2)
C20 P2 C21 C22 -67.1(3)
C24 P2 C21 C22 -171.6(3)
Fe1 P2 C21 C22 54.3(3)
C20 P2 C21 C23 167.9(2)
C24 P2 C21 C23 63.3(3)
Fe1 P2 C21 C23 -70.8(3)
C20 P2 C24 C25 -70.2(3)
C21 P2 C24 C25 33.7(3)
Fe1 P2 C24 C25 176.6(2)
C20 P2 C24 C26 160.1(3)
C21 P2 C24 C26 -96.0(3)
Fe1 P2 C24 C26 46.8(3)
C1 N4 C27 C28 -44.8(4)
C14 N4 C27 C28 89.2(4)
Ti1 N4 C27 C28 -159.2(3)
C1 N4 C27 C32 137.3(3)
C14 N4 C27 C32 -88.8(3)
Ti1 N4 C27 C32 22.9(3)
C32 C27 C28 C29 4.4(6)
N4 C27 C28 C29 -173.4(3)
C27 C28 C29 C30 -0.4(6)
C28 C29 C30 C31 -1.8(6)
C29 C30 C31 C32 -0.1(6)
C33 N3 C32 C31 1.7(5)
Ti1 N3 C32 C31 164.9(3)
C33 N3 C32 C27 -177.3(3)
Ti1 N3 C32 C27 -14.1(4)
C30 C31 C32 N3 -175.1(3)
C30 C31 C32 C27 3.9(5)
C28 C27 C32 N3 173.0(3)
N4 C27 C32 N3 -9.0(4)
C28 C27 C32 C31 -6.0(5)
N4 C27 C32 C31 171.9(3)
C32 N3 C33 P3 175.3(2)
Ti1 N3 C33 P3 12.9(3)
C37 P3 C33 N3 -146.6(2)
C34 P3 C33 N3 106.0(2)
Fe1 P3 C33 N3 -20.4(2)
C33 P3 C34 C36 170.6(3)
C37 P3 C34 C36 66.8(3)
Fe1 P3 C34 C36 -69.3(3)
C33 P3 C34 C35 -65.4(3)
C37 P3 C34 C35 -169.2(2)
Fe1 P3 C34 C35 54.6(3)
C33 P3 C37 C38 -59.3(3)
C34 P3 C37 C38 43.7(3)
Fe1 P3 C37 C38 -179.8(2)
C33 P3 C37 C39 170.9(3)
C34 P3 C37 C39 -86.1(3)
Fe1 P3 C37 C39 50.4(3)
N5 Ti2 Fe2 P6 134.09(9)
N6 Ti2 Fe2 P6 -108.50(9)
N7 Ti2 Fe2 P6 14.83(10)
N8 Ti2 Fe2 P6 -95(9)
N5 Ti2 Fe2 P4 20.29(9)
N6 Ti2 Fe2 P4 137.70(9)
N7 Ti2 Fe2 P4 -98.96(9)
N8 Ti2 Fe2 P4 151(9)
N5 Ti2 Fe2 P5 -96.92(9)
N6 Ti2 Fe2 P5 20.49(9)
N7 Ti2 Fe2 P5 143.83(9)
N8 Ti2 Fe2 P5 34(9)
Ti2 Fe2 P4 C46 -32.39(13)
P6 Fe2 P4 C46 -124.42(13)
P5 Fe2 P4 C46 57.26(13)
Ti2 Fe2 P4 C47 86.0(2)
P6 Fe2 P4 C47 -6.1(2)
P5 Fe2 P4 C47 175.61(19)
Ti2 Fe2 P4 C50 -143.82(15)
P6 Fe2 P4 C50 124.14(15)
P5 Fe2 P4 C50 -54.18(16)
Ti2 Fe2 P5 C59 -32.38(13)
P6 Fe2 P5 C59 59.92(13)
P4 Fe2 P5 C59 -122.06(13)
Ti2 Fe2 P5 C60 86.09(16)
P6 Fe2 P5 C60 178.38(16)
P4 Fe2 P5 C60 -3.59(17)
Ti2 Fe2 P5 C63 -140.81(18)
P6 Fe2 P5 C63 -48.51(19)
P4 Fe2 P5 C63 129.51(18)
Ti2 Fe2 P6 C72 -25.05(15)
P4 Fe2 P6 C72 65.61(15)
P5 Fe2 P6 C72 -116.31(15)
Ti2 Fe2 P6 C76 -142.2(2)
P4 Fe2 P6 C76 -51.5(2)
P5 Fe2 P6 C76 126.6(2)
Ti2 Fe2 P6 C73 89.07(16)
P4 Fe2 P6 C73 179.73(16)
P5 Fe2 P6 C73 -2.19(17)
N6 Ti2 N5 C45 47.6(3)
N7 Ti2 N5 C45 -90.9(3)
Fe2 Ti2 N5 C45 158.0(2)
N8 Ti2 N5 C45 -21.6(2)
N6 Ti2 N5 C46 -115.6(3)
N7 Ti2 N5 C46 105.9(3)
Fe2 Ti2 N5 C46 -5.2(3)
N8 Ti2 N5 C46 175.2(3)
N5 Ti2 N6 C58 -92.8(3)
N7 Ti2 N6 C58 44.0(3)
Fe2 Ti2 N6 C58 156.9(2)
N8 Ti2 N6 C58 -22.9(2)
N5 Ti2 N6 C59 104.7(3)
N7 Ti2 N6 C59 -118.4(3)
Fe2 Ti2 N6 C59 -5.5(3)
N8 Ti2 N6 C59 174.6(3)
N5 Ti2 N7 C71 48.7(3)
N6 Ti2 N7 C71 -87.4(3)
Fe2 Ti2 N7 C71 159.7(2)
N8 Ti2 N7 C71 -20.8(2)
N5 Ti2 N7 C72 -112.4(3)
N6 Ti2 N7 C72 111.4(3)
Fe2 Ti2 N7 C72 -1.5(3)
N8 Ti2 N7 C72 178.0(3)
N5 Ti2 N8 C40 21.87(19)
N6 Ti2 N8 C40 -95.6(2)
N7 Ti2 N8 C40 140.9(2)
Fe2 Ti2 N8 C40 -109(9)
N5 Ti2 N8 C66 -98.0(2)
N6 Ti2 N8 C66 144.5(2)
N7 Ti2 N8 C66 21.0(2)
Fe2 Ti2 N8 C66 131(9)
N5 Ti2 N8 C53 141.2(2)
N6 Ti2 N8 C53 23.7(2)
N7 Ti2 N8 C53 -99.8(2)
Fe2 Ti2 N8 C53 11(9)
C66 N8 C40 C41 -85.9(4)
C53 N8 C40 C41 46.8(4)
Ti2 N8 C40 C41 160.0(3)
C66 N8 C40 C45 93.6(3)
C53 N8 C40 C45 -133.7(3)
Ti2 N8 C40 C45 -20.5(3)
C45 C40 C41 C42 -2.7(5)
N8 C40 C41 C42 176.8(3)
C40 C41 C42 C43 0.5(5)
C41 C42 C43 C44 1.8(6)
C42 C43 C44 C45 -1.8(5)
C46 N5 C45 C44 3.5(5)
Ti2 N5 C45 C44 -160.4(3)
C46 N5 C45 C40 -179.0(3)
Ti2 N5 C45 C40 17.2(4)
C43 C44 C45 N5 177.2(3)
C43 C44 C45 C40 -0.3(5)
C41 C40 C45 N5 -175.2(3)
N8 C40 C45 N5 5.3(4)
C41 C40 C45 C44 2.5(5)
N8 C40 C45 C44 -177.0(3)
C45 N5 C46 P4 178.7(2)
Ti2 N5 C46 P4 -18.4(3)
C47 P4 C46 N5 -103.9(3)
C50 P4 C46 N5 148.9(2)
Fe2 P4 C46 N5 32.7(2)
C46 P4 C47 C48 60.1(4)
C50 P4 C47 C48 165.7(3)
Fe2 P4 C47 C48 -62.2(4)
C46 P4 C47 C49 -173.2(4)
C50 P4 C47 C49 -67.6(4)
Fe2 P4 C47 C49 64.4(5)
C46 P4 C50 C51 74.9(4)
C47 P4 C50 C51 -27.5(4)
Fe2 P4 C50 C51 -170.0(3)
C46 P4 C50 C52 -156.1(3)
C47 P4 C50 C52 101.5(3)
Fe2 P4 C50 C52 -41.1(3)
C40 N8 C53 C54 -89.7(4)
C66 N8 C53 C54 42.7(5)
Ti2 N8 C53 C54 157.3(3)
C40 N8 C53 C58 90.1(4)
C66 N8 C53 C58 -137.5(3)
Ti2 N8 C53 C58 -22.9(3)
C58 C53 C54 C55 -2.9(6)
N8 C53 C54 C55 176.9(3)
C53 C54 C55 C56 -0.4(6)
C54 C55 C56 C57 2.0(7)
C55 C56 C57 C58 -0.3(7)
C59 N6 C58 C57 3.5(5)
Ti2 N6 C58 C57 -160.0(3)
C59 N6 C58 C53 -179.1(3)
Ti2 N6 C58 C53 17.4(4)
C56 C57 C58 N6 174.6(4)
C56 C57 C58 C53 -2.8(6)
C54 C53 C58 N6 -173.3(3)
N8 C53 C58 N6 7.0(5)
C54 C53 C58 C57 4.4(5)
N8 C53 C58 C57 -175.4(3)
C58 N6 C59 P5 178.9(2)
Ti2 N6 C59 P5 -18.5(3)
C60 P5 C59 N6 -102.9(3)
C63 P5 C59 N6 149.0(3)
Fe2 P5 C59 N6 32.6(3)
C59 P5 C60 C61 58.9(3)
C63 P5 C60 C61 162.1(3)
Fe2 P5 C60 C61 -62.8(3)
C59 P5 C60 C62 -174.0(3)
C63 P5 C60 C62 -70.8(3)
Fe2 P5 C60 C62 64.3(4)
C59 P5 C63 C65 -163.4(4)
C60 P5 C63 C65 93.4(5)
Fe2 P5 C63 C65 -50.0(5)
C59 P5 C63 C64 66.4(4)
C60 P5 C63 C64 -36.8(5)
Fe2 P5 C63 C64 179.8(4)
C40 N8 C66 C67 47.3(4)
C53 N8 C66 C67 -84.9(4)
Ti2 N8 C66 C67 160.8(3)
C40 N8 C66 C71 -132.9(3)
C53 N8 C66 C71 94.9(4)
Ti2 N8 C66 C71 -19.4(3)
C71 C66 C67 C68 -2.8(6)
N8 C66 C67 C68 177.0(3)
C66 C67 C68 C69 1.3(6)
C67 C68 C69 C70 0.4(6)
C68 C69 C70 C71 -0.7(6)
C72 N7 C71 C70 0.9(5)
Ti2 N7 C71 C70 -161.0(3)
C72 N7 C71 C66 178.8(3)
Ti2 N7 C71 C66 16.9(4)
C69 C70 C71 N7 177.3(4)
C69 C70 C71 C66 -0.7(5)
C67 C66 C71 N7 -175.7(3)
N8 C66 C71 N7 4.5(5)
C67 C66 C71 C70 2.4(5)
N8 C66 C71 C70 -177.4(3)
C71 N7 C72 P6 -177.9(3)
Ti2 N7 C72 P6 -17.0(4)
C76 P6 C72 N7 155.2(3)
C73 P6 C72 N7 -97.5(3)
Fe2 P6 C72 N7 26.9(3)
C72 P6 C73 C74 65.0(4)
C76 P6 C73 C74 170.8(4)
Fe2 P6 C73 C74 -53.2(4)
C72 P6 C73 C75 -171.3(4)
C76 P6 C73 C75 -65.6(4)
Fe2 P6 C73 C75 70.5(4)
C72 P6 C76 C77 -162.3(4)
C73 P6 C76 C77 92.6(4)
Fe2 P6 C76 C77 -41.9(4)
C72 P6 C76 C78 67.5(5)
C73 P6 C76 C78 -37.6(5)
Fe2 P6 C76 C78 -172.1(4)
C82 O1 C79 C80 -21.6(11)
O1 C79 C80 C81 29.3(10)
C79 C80 C81 C82 -26.8(12)
C80 C81 C82 O1 13.0(12)
C79 O1 C82 C81 5.9(12)
